data_4514278
loop_
_publ_author_name
'Zhao, Min'
'Zhang, Xian-Wei'
'Wu, Chuan-De'

_publ_section_title
;
 Structural Transformation of Porous Polyoxometalate Frameworks and Highly
 Efficient Biomimetic Aerobic Oxidation of Aliphatic Alcohols
;
_journal_issue 10
_journal_name_full 'ACS Catalysis'
_journal_page_first 6573
_journal_paper_doi 10.1021/acscatal.7b01985
_journal_volume 7
_journal_year 2017
_chemical_formula_sum 'Cu2 Gd4 H104 O120 W19 Zn3'
_chemical_formula_weight 6470.17
_chemical_name_systematic
; 
 ? 
;
_space_group_IT_number 2
_symmetry_cell_setting triclinic
_symmetry_space_group_name_Hall '-P 1'
_symmetry_space_group_name_H-M 'P -1'
_atom_sites_solution_primary direct
_atom_sites_solution_secondary difmap
_audit_creation_method SHELXL-97
_cell_angle_alpha 91.749(2)
_cell_angle_beta 101.863(2)
_cell_angle_gamma 113.393(2)
_cell_formula_units_Z 2
_cell_length_a 16.3885(3)
_cell_length_b 16.5970(3)
_cell_length_c 21.2038(5)
_cell_measurement_reflns_used 84367
_cell_measurement_temperature 293(2)
_cell_measurement_theta_max 26.37
_cell_measurement_theta_min 2.75
_cell_volume 5139.8(2)
_computing_cell_refinement 'CrysAlisPro (Oxford Diffraction Ltd., 2010)'
_computing_data_collection 'CrysAlisPro (Oxford Diffraction Ltd., 2010)'
_computing_data_reduction 'CrysAlisPro (Oxford Diffraction Ltd., 2010)'
_computing_molecular_graphics 'Diamond 3.1a (Brandenburg, 2005)'
_computing_publication_material 'PLATON (Spek, 2009)'
_computing_structure_refinement 'SHELXL-97 (Sheldrick, 1997)'
_computing_structure_solution 'SHELXS-97 (Sheldrick, 1990)'
_diffrn_ambient_temperature 293(2)
_diffrn_detector_area_resol_mean 10.3592
_diffrn_measured_fraction_theta_full 0.998
_diffrn_measured_fraction_theta_max 0.998
_diffrn_measurement_device_type 'Xcalibur, Atlas, Gemini ultra'
_diffrn_measurement_method '\w scans'
_diffrn_radiation_monochromator graphite
_diffrn_radiation_source 'fine-focus sealed tube'
_diffrn_radiation_type MoK\a
_diffrn_radiation_wavelength 0.71073
_diffrn_reflns_av_R_equivalents 0.0670
_diffrn_reflns_av_sigmaI/netI 0.0595
_diffrn_reflns_limit_h_max 20
_diffrn_reflns_limit_h_min -20
_diffrn_reflns_limit_k_max 20
_diffrn_reflns_limit_k_min -20
_diffrn_reflns_limit_l_max 26
_diffrn_reflns_limit_l_min -26
_diffrn_reflns_number 84367
_diffrn_reflns_theta_full 26.37
_diffrn_reflns_theta_max 26.37
_diffrn_reflns_theta_min 2.75
_diffrn_standards_interval_count none
_diffrn_standards_interval_time none
_diffrn_standards_number none
_exptl_absorpt_coefficient_mu 24.923
_exptl_absorpt_correction_T_max 0.106
_exptl_absorpt_correction_T_min 0.039
_exptl_absorpt_correction_type empirical
_exptl_absorpt_process_details CrysAlisPro
_exptl_crystal_colour green
_exptl_crystal_density_diffrn 4.181
_exptl_crystal_density_method 'not measured'
_exptl_crystal_description needle
_exptl_crystal_F_000 5748
_exptl_crystal_size_max 0.46
_exptl_crystal_size_mid 0.12
_exptl_crystal_size_min 0.09
_refine_diff_density_max 3.101
_refine_diff_density_min -2.781
_refine_diff_density_rms 0.365
_refine_ls_extinction_method none
_refine_ls_goodness_of_fit_ref 1.038
_refine_ls_matrix_type full
_refine_ls_number_parameters 1363
_refine_ls_number_reflns 20996
_refine_ls_number_restraints 18
_refine_ls_restrained_S_all 1.038
_refine_ls_R_factor_all 0.0651
_refine_ls_R_factor_gt 0.0426
_refine_ls_shift/su_max 0.000
_refine_ls_shift/su_mean 0.000
_refine_ls_structure_factor_coef Fsqd
_refine_ls_weighting_details 'calc w=1/[\s^2^(Fo^2^)+(0.0415P)^2^+34.4070P] where P=(Fo^2^+2Fc^2^)/3'
_refine_ls_weighting_scheme calc
_refine_ls_wR_factor_gt 0.0924
_refine_ls_wR_factor_ref 0.1032
_reflns_number_gt 15914
_reflns_number_total 20996
_reflns_threshold_expression >2sigma(I)
_cod_data_source_file cs7b01985_si_002.cif
_cod_data_source_block CZJ-11
_cod_original_cell_volume 5139.77(18)
_cod_original_sg_symbol_H-M P-1
_cod_database_code 4514278

loop_
_symmetry_equiv_pos_as_xyz
'x, y, z'
'-x, -y, -z'

loop_
_atom_site_label
_atom_site_type_symbol
_atom_site_fract_x
_atom_site_fract_y
_atom_site_fract_z
_atom_site_U_iso_or_equiv
_atom_site_adp_type
_atom_site_occupancy
_atom_site_symmetry_multiplicity
_atom_site_calc_flag
_atom_site_refinement_flags
W1 W 1.41776(3) 0.93756(4) -0.19251(3) 0.01859(12) Uani 1 1 d .
W2 W 0.64236(4) 0.63530(4) -0.14257(3) 0.02065(12) Uani 1 1 d .
W3 W 0.73845(4) 0.79390(3) -0.32819(3) 0.01882(12) Uani 1 1 d .
W4 W 0.76599(3) 0.63440(3) -0.39703(2) 0.01778(12) Uani 1 1 d .
W5 W 1.28166(4) 0.72950(4) -0.19341(3) 0.01972(12) Uani 1 1 d .
W6 W 0.78125(4) 0.84391(4) -0.15031(3) 0.01996(12) Uani 1 1 d .
W7 W 1.36508(4) 0.90002(4) -0.37305(3) 0.01943(12) Uani 1 1 d .
W8 W 0.68076(4) 0.45317(4) -0.21796(3) 0.02189(13) Uani 1 1 d .
W9 W 1.25140(4) 0.88774(4) -0.11882(2) 0.01865(12) Uani 1 1 d .
W10 W 0.84826(4) 0.49226(3) -0.28986(3) 0.01931(12) Uani 1 1 d .
W11 W 1.11639(4) 0.99966(4) -0.37084(3) 0.02280(13) Uani 1 1 d .
W12 W 1.33178(4) 1.08448(4) -0.28809(3) 0.02221(13) Uani 1 1 d .
W13 W 0.59407(3) 0.58826(4) -0.32509(3) 0.01870(12) Uani 1 1 d .
W14 W 0.85937(4) 0.72804(4) -0.05885(3) 0.02323(13) Uani 1 1 d .
W15 W 1.21764(4) 0.69414(4) -0.37658(3) 0.02049(12) Uani 1 1 d .
W16 W 1.16397(4) 1.03652(4) -0.21327(3) 0.02046(12) Uani 1 1 d .
W17 W 1.04300(4) 0.70255(4) -0.21389(3) 0.02212(13) Uani 1 1 d .
W18 W 1.14932(4) 0.82599(4) -0.45870(3) 0.02368(13) Uani 1 1 d .
W19 W 0.89074(4) 0.53507(4) -0.13193(3) 0.02142(12) Uani 1 1 d .
Gd1 Gd 0.63430(5) 0.97207(5) -0.37684(3) 0.02560(16) Uani 1 1 d .
Gd2 Gd 1.32234(4) 0.51691(4) -0.42409(3) 0.02026(15) Uani 1 1 d .
Gd3 Gd 0.87700(6) 0.63819(6) 0.11803(4) 0.0380(2) Uani 1 1 d .
Gd4 Gd 1.32066(4) 0.99639(4) 0.07453(3) 0.01993(15) Uani 1 1 d .
Zn1 Zn 0.82878(10) 0.68068(9) -0.22438(7) 0.0157(3) Uani 1 1 d .
Zn2 Zn 1.18429(10) 0.85312(9) -0.28874(7) 0.0158(3) Uani 1 1 d .
Zn3 Zn 0.97132(9) 0.82547(9) -0.29841(6) 0.0117(3) Uani 1 1 d .
Cu1 Cu 1.01038(10) 0.86406(10) -0.14792(7) 0.0177(3) Uani 1 1 d .
Cu2 Cu 0.99846(10) 0.67508(10) -0.37129(7) 0.0176(3) Uani 1 1 d .
O1 O 1.0203(6) 0.9054(7) -0.3605(4) 0.028(2) Uani 1 1 d .
O2 O 0.9959(6) 0.6407(6) -0.1494(4) 0.023(2) Uani 1 1 d .
O3 O 0.7262(6) 0.8163(5) -0.2422(4) 0.020(2) Uani 1 1 d .
O4 O 1.3823(6) 0.9475(6) -0.1114(4) 0.025(2) Uani 1 1 d .
O5 O 1.2010(6) 0.9744(6) -0.2873(4) 0.020(2) Uani 1 1 d .
O6 O 0.7457(5) 0.6723(5) -0.3061(4) 0.0141(18) Uani 1 1 d .
O7 O 1.2251(6) 0.8247(6) -0.3622(4) 0.020(2) Uani 1 1 d .
O8 O 0.7369(6) 0.7335(6) -0.4108(4) 0.0193(19) Uani 1 1 d .
O9 O 1.0590(6) 0.7678(6) -0.2931(4) 0.019(2) Uani 1 1 d .
O10 O 1.5346(6) 0.9804(6) -0.1584(5) 0.029(2) Uani 1 1 d .
O11 O 0.6316(6) 0.5613(6) -0.3975(4) 0.020(2) Uani 1 1 d .
O12 O 1.1064(6) 0.6466(6) -0.3635(4) 0.026(2) Uani 1 1 d .
O13 O 0.8611(6) 0.8472(6) -0.3079(4) 0.021(2) Uani 1 1 d .
O14 O 1.1417(6) 0.6802(6) -0.2141(4) 0.021(2) Uani 1 1 d .
O15 O 0.7476(7) 0.9290(6) -0.1311(4) 0.026(2) Uani 1 1 d .
O16 O 0.6227(6) 0.4880(5) -0.2896(4) 0.023(2) Uani 1 1 d .
O17 O 0.5390(6) 0.5839(7) -0.1225(5) 0.029(2) Uani 1 1 d .
O18 O 1.3477(6) 0.7812(6) -0.3817(4) 0.0185(19) Uani 1 1 d .
O19 O 1.2660(6) 0.7750(5) -0.1136(4) 0.020(2) Uani 1 1 d .
O20 O 0.9634(6) 0.7896(6) -0.0811(4) 0.026(2) Uani 1 1 d .
O21 O 0.6036(6) 0.7005(6) -0.3457(4) 0.022(2) Uani 1 1 d .
O22 O 1.2921(7) 1.1213(6) -0.2200(5) 0.030(2) Uani 1 1 d .
O23 O 1.2939(6) 0.6370(6) -0.1678(5) 0.028(2) Uani 1 1 d .
O24 O 1.0423(7) 0.7662(7) -0.4444(5) 0.032(2) Uani 1 1 d .
O25 O 1.2577(6) 0.9102(6) -0.0374(4) 0.021(2) Uani 1 1 d .
O26 O 0.5964(7) 0.3517(6) -0.2145(5) 0.033(2) Uani 1 1 d .
O27 O 1.4270(7) 1.1811(6) -0.2883(5) 0.033(2) Uani 1 1 d .
O28 O 0.7758(6) 0.4426(6) -0.1435(5) 0.027(2) Uani 1 1 d .
O29 O 0.7060(6) 0.8727(6) -0.3642(4) 0.022(2) Uani 1 1 d .
O30 O 0.8792(7) 0.4267(7) -0.3349(5) 0.034(3) Uani 1 1 d .
O31 O 0.7855(6) 0.7183(5) -0.1561(4) 0.0171(19) Uani 1 1 d .
O32 O 0.9548(6) 0.7626(6) -0.2191(4) 0.0190(19) Uani 1 1 d .
O33 O 0.8097(6) 0.5581(6) -0.2184(4) 0.020(2) Uani 1 1 d .
O34 O 1.3975(6) 1.0354(6) -0.2151(4) 0.026(2) Uiso 1 1 d .
O35 O 0.6055(6) 0.6231(6) -0.2359(4) 0.025(2) Uani 1 1 d .
O36 O 1.2402(6) 0.6049(6) -0.3985(4) 0.023(2) Uani 1 1 d .
O37 O 0.8229(6) 0.8262(6) -0.0599(4) 0.027(2) Uani 1 1 d .
O38 O 0.7472(6) 0.5927(6) -0.4774(4) 0.022(2) Uani 1 1 d .
O39 O 1.2724(6) 0.8543(6) -0.2110(4) 0.0191(19) Uani 1 1 d .
O40 O 1.4258(6) 0.6696(6) -0.3982(4) 0.026(2) Uani 1 1 d .
O41 O 0.7866(6) 0.5368(6) -0.3539(4) 0.021(2) Uani 1 1 d .
O42 O 0.9527(7) 0.5040(7) -0.0705(5) 0.031(2) Uani 1 1 d .
O43 O 1.2315(6) 0.9820(6) -0.1523(4) 0.022(2) Uani 1 1 d .
O44 O 1.2694(6) 0.7092(6) -0.2828(4) 0.022(2) Uani 1 1 d .
O45 O 0.7245(6) 0.6514(6) -0.0616(4) 0.024(2) Uani 1 1 d .
O46 O 1.1795(7) 0.7234(6) -0.4633(4) 0.028(2) Uani 1 1 d .
O47 O 1.0639(7) 0.9396(6) -0.2135(5) 0.030(2) Uani 1 1 d .
O48 O 0.7375(6) 0.4064(6) -0.2761(4) 0.026(2) Uani 1 1 d .
O49 O 0.8920(6) 0.9009(6) -0.1611(5) 0.027(2) Uani 1 1 d .
O50 O 1.1247(6) 0.8113(6) -0.1547(4) 0.025(2) Uani 1 1 d .
O51 O 1.3517(6) 1.0037(6) -0.3430(4) 0.024(2) Uani 1 1 d .
O52 O 0.9140(6) 0.4793(6) -0.2034(4) 0.026(2) Uani 1 1 d .
O53 O 1.3220(7) 0.3761(7) -0.3952(5) 0.038(3) Uani 1 1 d .
O54 O 1.4328(7) 0.5412(7) -0.4873(5) 0.033(3) Uani 1 1 d .
O55 O 1.2613(7) 1.0814(7) -0.0044(4) 0.033(2) Uani 1 1 d .
O56 O 1.4041(6) 0.8112(6) -0.1749(4) 0.023(2) Uani 1 1 d .
O57 O 0.6645(6) 0.5274(6) -0.1601(5) 0.027(2) Uani 1 1 d .
O58 O 1.0823(7) 0.9631(7) -0.0742(5) 0.035(3) Uani 1 1 d .
O59 O 1.2474(6) 1.0994(6) -0.3549(5) 0.027(2) Uani 1 1 d .
O60 O 1.2669(7) 0.5764(7) -0.5189(5) 0.035(3) Uani 1 1 d .
O61 O 1.3405(8) 0.8588(7) 0.0725(5) 0.038(3) Uani 1 1 d .
O62 O 1.4724(6) 0.9457(6) -0.3888(4) 0.027(2) Uani 1 1 d .
O63 O 1.1527(7) 0.9047(8) 0.0453(6) 0.047(3) Uani 1 1 d .
O64 O 0.9327(7) 0.5736(7) -0.4404(5) 0.039(3) Uani 1 1 d .
O65 O 1.1270(7) 0.8328(8) -0.5418(5) 0.038(3) Uani 1 1 d .
O66 O 0.6530(6) 0.7502(6) -0.1389(4) 0.022(2) Uani 1 1 d .
O67 O 0.4771(6) 0.5324(6) -0.3535(5) 0.028(2) Uani 1 1 d .
O68 O 0.9567(6) 0.6057(6) -0.2773(4) 0.020(2) Uani 1 1 d .
O69 O 0.8902(7) 0.7252(7) 0.0249(4) 0.032(2) Uani 1 1 d .
O70 O 1.1145(7) 1.0697(6) -0.2908(5) 0.031(2) Uani 1 1 d .
O71 O 1.2936(6) 0.8956(7) -0.4544(5) 0.029(2) Uani 1 1 d .
O72 O 1.1604(7) 1.1111(7) -0.1572(5) 0.037(3) Uani 1 1 d .
O73 O 1.4348(7) 1.0354(7) 0.0128(5) 0.033(3) Uani 1 1 d .
O74 O 1.1616(7) 0.4209(7) -0.4275(5) 0.040(3) Uani 1 1 d .
O75 O 1.4235(7) 1.1511(6) 0.1015(5) 0.037(3) Uani 1 1 d .
O76 O 0.8877(6) 0.6997(6) -0.3734(5) 0.029(2) Uani 1 1 d .
O77 O 1.2792(8) 0.9170(8) 0.1677(5) 0.048(3) Uani 1 1 d .
O78 O 1.0683(7) 1.0516(7) -0.4253(5) 0.036(3) Uani 1 1 d .
O79 O 1.4115(6) 0.8996(6) -0.2775(4) 0.022(2) Uani 1 1 d .
O80 O 0.5296(7) 0.8382(7) -0.4498(5) 0.041(3) Uani 1 1 d .
O81 O 0.8648(6) 0.6171(6) -0.0874(4) 0.025(2) Uani 1 1 d .
O82 O 0.6242(8) 1.0854(8) -0.3050(6) 0.052(3) Uani 1 1 d .
O83 O 0.5779(8) 0.8880(8) -0.2908(5) 0.044(3) Uani 1 1 d .
O84 O 0.7463(15) 0.5524(10) 0.0329(7) 0.121(8) Uani 1 1 d .
O85 O 1.1566(6) 0.9388(6) -0.4245(5) 0.029(2) Uani 1 1 d .
O86 O 1.3221(7) 0.5304(7) -0.3072(5) 0.038(3) Uani 1 1 d .
O87 O 0.9591(19) 0.585(2) 0.2017(11) 0.179(13) Uani 1 1 d .
O88 O 0.7622(9) 0.5434(8) 0.1685(7) 0.061(4) Uani 1 1 d .
O89 O 1.0025(14) 0.6430(16) 0.0763(11) 0.145(10) Uani 1 1 d .
O90 O 0.7803(10) 0.7132(9) 0.1230(8) 0.075(5) Uani 1 1 d .
O91 O 0.5878(8) 1.0545(8) -0.4575(5) 0.046(3) Uani 1 1 d .
O92 O 0.7045(8) 0.9663(8) -0.4680(6) 0.046(3) Uani 1 1 d .
O93 O 0.7668(9) 1.1077(10) -0.3713(7) 0.080(5) Uani 1 1 d .
O94 O 0.7601(11) 1.0120(10) -0.2693(6) 0.078(5) Uani 1 1 d .
O95 O 1.001(2) 0.789(2) 0.1548(15) 0.077(9) Uiso 0.50 1 d P
O96 O 0.878(3) 0.488(2) 0.121(2) 0.099(13) Uani 0.50 1 d PU
O96' O 0.875(3) 0.511(3) 0.060(2) 0.129(18) Uani 0.50 1 d P
O97 O 0.920(4) 0.733(3) 0.222(2) 0.19(3) Uani 0.50 1 d PU
O101 O 1.0211(17) 0.9196(16) 0.1006(12) 0.149(9) Uiso 1 1 d .
O102 O 1.0974(11) 0.2467(10) -0.4469(10) 0.108(7) Uani 1 1 d .
O103 O 1.3846(12) 1.1633(12) -0.0791(8) 0.110(6) Uani 1 1 d .
O104 O 0.6392(13) 1.2429(10) -0.3473(8) 0.092(5) Uani 1 1 d .
O105 O 0.6185(12) 0.5526(13) 0.2103(9) 0.103(6) Uani 1 1 d .
O106 O 1.2583(11) 0.2100(8) -0.4533(6) 0.075(5) Uani 1 1 d .
O107 O 1.4225(10) 0.8050(11) -0.0135(6) 0.077(5) Uani 1 1 d .
O108 O 0.4200(11) 0.3056(10) -0.1830(9) 0.091(6) Uani 1 1 d .
O109 O 1.4766(11) 0.7142(12) -0.2516(7) 0.087(5) Uani 1 1 d .
O110 O 1.1952(11) 0.7281(10) 0.1669(9) 0.096(6) Uani 1 1 d .
O111 O 0.8618(8) 0.9357(9) -0.4474(6) 0.058(4) Uani 1 1 d .
O112 O 1.3327(10) 0.7549(9) -0.5269(7) 0.067(4) Uani 1 1 d .
O113 O 1.1189(11) 0.4898(10) -0.3043(7) 0.076(4) Uani 1 1 d .
O114 O 1.4152(9) 0.8198(8) 0.1879(7) 0.071(4) Uani 1 1 d .
O115 O 0.9641(10) 0.4219(9) -0.4437(7) 0.068(4) Uani 1 1 d .
O116 O 1.4704(9) 1.3294(9) -0.3583(6) 0.065(4) Uani 1 1 d .
O117 O 1.0951(8) 0.7324(8) -0.0059(6) 0.050(3) Uani 1 1 d .
O118 O 1.5663(7) 0.7049(8) -0.4996(5) 0.045(3) Uani 1 1 d .
O119 O 1.1443(17) 0.7443(13) 0.2836(10) 0.134(8) Uani 1 1 d .
O120 O 0.4721(14) 1.1315(14) -0.4180(10) 0.035(5) Uani 0.50 1 d P
O121 O 0.9314(13) 1.0518(16) -0.2659(14) 0.164(11) Uani 1 1 d .
O122 O 1.2125(19) 1.2658(18) -0.2928(13) 0.065(8) Uiso 0.50 1 d P
O123 O 0.779(5) 0.368(3) -0.017(3) 0.19(3) Uani 0.50 1 d P
O124 O 0.999(3) 1.167(3) -0.341(2) 0.130(15) Uiso 0.50 1 d P
O125 O 1.378(3) 1.321(3) -0.0365(16) 0.17(2) Uani 0.50 1 d PU
O126 O 0.641(5) 0.368(4) -0.0555(19) 0.21(3) Uani 0.50 1 d P
O127 O 1.421(3) 0.626(4) -0.0522(16) 0.139(19) Uani 0.50 1 d P
O128 O 0.796(2) 0.3465(19) 0.031(2) 0.093(13) Uani 0.50 1 d P

loop_
_atom_site_aniso_label
_atom_site_aniso_U_11
_atom_site_aniso_U_22
_atom_site_aniso_U_33
_atom_site_aniso_U_23
_atom_site_aniso_U_13
_atom_site_aniso_U_12
W1 0.0143(3) 0.0198(3) 0.0198(3) 0.0010(2) 0.0010(2) 0.0066(2)
W2 0.0188(3) 0.0247(3) 0.0212(3) 0.0050(2) 0.0073(2) 0.0104(2)
W3 0.0194(3) 0.0178(3) 0.0204(3) 0.0028(2) 0.0027(2) 0.0097(2)
W4 0.0155(3) 0.0192(3) 0.0172(3) -0.0019(2) 0.0021(2) 0.0069(2)
W5 0.0225(3) 0.0176(3) 0.0195(3) 0.0015(2) 0.0022(2) 0.0102(2)
W6 0.0203(3) 0.0209(3) 0.0216(3) 0.0010(2) 0.0063(2) 0.0108(2)
W7 0.0149(3) 0.0229(3) 0.0203(3) 0.0033(2) 0.0049(2) 0.0073(2)
W8 0.0173(3) 0.0191(3) 0.0295(3) 0.0051(2) 0.0062(2) 0.0073(2)
W9 0.0188(3) 0.0200(3) 0.0156(3) -0.0008(2) 0.0013(2) 0.0081(2)
W10 0.0184(3) 0.0177(3) 0.0228(3) 0.0007(2) 0.0042(2) 0.0088(2)
W11 0.0184(3) 0.0231(3) 0.0269(3) 0.0080(2) 0.0027(2) 0.0095(2)
W12 0.0171(3) 0.0200(3) 0.0286(3) 0.0048(2) 0.0043(2) 0.0071(2)
W13 0.0142(3) 0.0202(3) 0.0205(3) 0.0007(2) 0.0027(2) 0.0067(2)
W14 0.0215(3) 0.0326(3) 0.0176(3) 0.0047(2) 0.0042(2) 0.0134(3)
W15 0.0162(3) 0.0206(3) 0.0243(3) -0.0017(2) 0.0063(2) 0.0067(2)
W16 0.0177(3) 0.0173(3) 0.0267(3) 0.0019(2) 0.0042(2) 0.0081(2)
W17 0.0193(3) 0.0241(3) 0.0233(3) 0.0031(2) 0.0047(2) 0.0095(2)
W18 0.0180(3) 0.0337(3) 0.0179(3) 0.0038(2) 0.0030(2) 0.0096(2)
W19 0.0197(3) 0.0240(3) 0.0227(3) 0.0060(2) 0.0039(2) 0.0115(2)
Gd1 0.0245(4) 0.0295(4) 0.0283(4) 0.0096(3) 0.0086(3) 0.0150(3)
Gd2 0.0178(3) 0.0219(4) 0.0200(3) -0.0010(3) 0.0040(3) 0.0075(3)
Gd3 0.0389(5) 0.0412(5) 0.0456(5) 0.0185(4) 0.0178(4) 0.0237(4)
Gd4 0.0181(3) 0.0223(4) 0.0195(3) -0.0007(3) 0.0021(3) 0.0099(3)
Zn1 0.0134(7) 0.0174(8) 0.0162(7) 0.0018(6) 0.0030(6) 0.0066(6)
Zn2 0.0137(7) 0.0170(8) 0.0164(7) 0.0013(6) 0.0021(6) 0.0067(6)
Zn3 0.0097(7) 0.0124(7) 0.0149(7) 0.0026(5) 0.0046(5) 0.0055(6)
Cu1 0.0170(8) 0.0187(8) 0.0156(8) -0.0010(6) 0.0027(6) 0.0065(7)
Cu2 0.0120(8) 0.0216(8) 0.0184(8) -0.0038(6) 0.0012(6) 0.0078(7)
O1 0.025(5) 0.042(6) 0.020(5) 0.010(4) 0.006(4) 0.017(5)
O2 0.028(5) 0.022(5) 0.015(5) 0.002(4) 0.003(4) 0.008(4)
O3 0.026(5) 0.016(5) 0.020(5) 0.003(4) 0.007(4) 0.010(4)
O4 0.024(5) 0.030(6) 0.018(5) -0.003(4) 0.000(4) 0.009(4)
O5 0.018(5) 0.024(5) 0.024(5) 0.005(4) 0.009(4) 0.012(4)
O6 0.012(4) 0.012(4) 0.018(4) -0.001(3) -0.001(3) 0.006(4)
O7 0.022(5) 0.016(5) 0.018(5) 0.000(4) 0.000(4) 0.007(4)
O8 0.018(5) 0.026(5) 0.014(4) 0.004(4) 0.007(4) 0.007(4)
O9 0.022(5) 0.019(5) 0.016(5) 0.002(4) 0.006(4) 0.007(4)
O10 0.018(5) 0.025(5) 0.037(6) 0.003(4) 0.001(4) 0.006(4)
O11 0.019(5) 0.019(5) 0.019(5) 0.001(4) 0.004(4) 0.007(4)
O12 0.025(5) 0.037(6) 0.019(5) 0.010(4) 0.011(4) 0.011(5)
O13 0.024(5) 0.018(5) 0.021(5) -0.006(4) 0.001(4) 0.010(4)
O14 0.012(4) 0.021(5) 0.021(5) -0.010(4) -0.001(4) 0.002(4)
O15 0.038(6) 0.018(5) 0.024(5) 0.001(4) 0.014(4) 0.011(4)
O16 0.016(5) 0.010(5) 0.034(6) 0.005(4) 0.003(4) -0.001(4)
O17 0.018(5) 0.037(6) 0.035(6) 0.009(5) 0.009(4) 0.011(5)
O18 0.020(5) 0.020(5) 0.018(5) 0.001(4) 0.004(4) 0.010(4)
O19 0.025(5) 0.012(5) 0.026(5) 0.000(4) 0.008(4) 0.008(4)
O20 0.023(5) 0.034(6) 0.021(5) 0.008(4) 0.003(4) 0.012(4)
O21 0.019(5) 0.020(5) 0.021(5) 0.005(4) 0.006(4) 0.003(4)
O22 0.032(6) 0.015(5) 0.047(6) 0.004(4) 0.014(5) 0.013(4)
O23 0.019(5) 0.026(5) 0.040(6) 0.015(4) 0.004(4) 0.008(4)
O24 0.025(6) 0.041(6) 0.029(6) -0.001(5) 0.005(4) 0.013(5)
O25 0.026(5) 0.026(5) 0.016(5) 0.008(4) 0.009(4) 0.012(4)
O26 0.034(6) 0.021(5) 0.043(6) 0.005(5) 0.010(5) 0.010(5)
O27 0.032(6) 0.022(5) 0.045(7) 0.012(5) 0.013(5) 0.009(5)
O28 0.028(6) 0.023(5) 0.033(6) 0.013(4) 0.011(4) 0.010(4)
O29 0.023(5) 0.028(5) 0.016(5) 0.007(4) 0.008(4) 0.011(4)
O30 0.038(6) 0.049(7) 0.031(6) 0.001(5) 0.008(5) 0.033(6)
O31 0.020(5) 0.016(5) 0.018(5) 0.006(4) 0.006(4) 0.010(4)
O32 0.020(5) 0.020(5) 0.024(5) 0.006(4) 0.005(4) 0.015(4)
O33 0.020(5) 0.027(5) 0.023(5) 0.010(4) 0.008(4) 0.017(4)
O35 0.019(5) 0.037(6) 0.018(5) 0.008(4) 0.005(4) 0.010(4)
O36 0.022(5) 0.023(5) 0.029(5) 0.006(4) 0.012(4) 0.011(4)
O37 0.029(6) 0.038(6) 0.016(5) -0.001(4) 0.007(4) 0.017(5)
O38 0.021(5) 0.020(5) 0.025(5) 0.003(4) 0.005(4) 0.009(4)
O39 0.013(5) 0.016(5) 0.027(5) 0.001(4) 0.004(4) 0.005(4)
O40 0.017(5) 0.034(6) 0.027(5) 0.003(4) 0.002(4) 0.011(4)
O41 0.022(5) 0.015(5) 0.024(5) -0.003(4) 0.000(4) 0.007(4)
O42 0.034(6) 0.043(6) 0.028(6) 0.017(5) 0.009(5) 0.026(5)
O43 0.019(5) 0.013(5) 0.032(5) -0.001(4) 0.003(4) 0.007(4)
O44 0.026(5) 0.022(5) 0.024(5) 0.000(4) 0.006(4) 0.015(4)
O45 0.018(5) 0.026(5) 0.027(5) 0.005(4) 0.006(4) 0.007(4)
O46 0.033(6) 0.036(6) 0.014(5) -0.004(4) 0.002(4) 0.015(5)
O47 0.025(5) 0.027(6) 0.038(6) 0.009(5) 0.003(4) 0.012(4)
O48 0.032(6) 0.022(5) 0.027(5) -0.004(4) 0.011(4) 0.014(4)
O49 0.019(5) 0.032(6) 0.029(5) 0.007(4) 0.009(4) 0.008(4)
O50 0.016(5) 0.030(5) 0.024(5) -0.001(4) 0.000(4) 0.006(4)
O51 0.025(5) 0.019(5) 0.032(5) 0.007(4) 0.012(4) 0.011(4)
O52 0.024(5) 0.028(5) 0.022(5) 0.001(4) 0.001(4) 0.011(4)
O53 0.043(7) 0.030(6) 0.034(6) 0.007(5) 0.002(5) 0.011(5)
O54 0.027(6) 0.040(6) 0.024(5) -0.008(5) 0.008(4) 0.005(5)
O55 0.035(6) 0.042(6) 0.019(5) -0.001(4) -0.007(4) 0.020(5)
O56 0.026(5) 0.022(5) 0.027(5) 0.008(4) 0.007(4) 0.014(4)
O57 0.021(5) 0.021(5) 0.046(6) 0.007(4) 0.022(5) 0.008(4)
O58 0.035(6) 0.033(6) 0.031(6) -0.011(5) 0.006(5) 0.009(5)
O59 0.019(5) 0.029(5) 0.038(6) 0.020(4) 0.015(4) 0.010(4)
O60 0.050(7) 0.031(6) 0.026(6) 0.002(5) 0.005(5) 0.020(5)
O61 0.051(7) 0.031(6) 0.031(6) -0.002(5) 0.003(5) 0.020(5)
O62 0.024(5) 0.030(6) 0.027(5) 0.003(4) 0.006(4) 0.009(4)
O63 0.034(7) 0.046(7) 0.047(7) -0.014(6) 0.007(5) 0.003(5)
O64 0.038(6) 0.043(7) 0.028(6) -0.019(5) -0.010(5) 0.020(5)
O65 0.034(6) 0.064(8) 0.025(6) 0.014(5) 0.005(5) 0.028(6)
O66 0.018(5) 0.027(5) 0.027(5) 0.011(4) 0.008(4) 0.013(4)
O67 0.022(5) 0.031(6) 0.035(6) 0.005(4) 0.005(4) 0.015(4)
O68 0.020(5) 0.015(5) 0.031(5) 0.007(4) 0.011(4) 0.010(4)
O69 0.032(6) 0.050(7) 0.018(5) -0.001(5) 0.005(4) 0.020(5)
O70 0.048(7) 0.029(6) 0.040(6) 0.023(5) 0.021(5) 0.032(5)
O71 0.020(5) 0.038(6) 0.032(6) 0.004(5) 0.011(4) 0.011(5)
O72 0.037(6) 0.028(6) 0.047(7) -0.003(5) 0.010(5) 0.017(5)
O73 0.032(6) 0.045(7) 0.028(6) -0.006(5) 0.010(5) 0.019(5)
O74 0.035(6) 0.033(6) 0.052(7) 0.003(5) 0.020(5) 0.011(5)
O75 0.022(5) 0.023(6) 0.057(7) -0.012(5) -0.003(5) 0.008(4)
O76 0.018(5) 0.022(5) 0.037(6) 0.000(4) 0.002(4) 0.001(4)
O77 0.061(8) 0.057(8) 0.038(7) 0.021(6) 0.025(6) 0.029(7)
O78 0.040(7) 0.043(7) 0.038(6) 0.018(5) 0.017(5) 0.025(5)
O79 0.018(5) 0.038(6) 0.006(4) -0.003(4) -0.003(3) 0.010(4)
O80 0.031(6) 0.037(7) 0.052(7) -0.005(5) 0.005(5) 0.014(5)
O81 0.023(5) 0.033(6) 0.023(5) 0.010(4) 0.007(4) 0.013(4)
O82 0.051(8) 0.059(8) 0.045(7) 0.001(6) 0.009(6) 0.023(7)
O83 0.041(7) 0.069(8) 0.040(7) 0.026(6) 0.020(5) 0.033(6)
O84 0.17(2) 0.065(11) 0.053(10) 0.029(8) -0.004(11) -0.011(11)
O85 0.028(6) 0.034(6) 0.033(6) 0.016(5) 0.014(4) 0.016(5)
O86 0.032(6) 0.060(8) 0.030(6) 0.013(5) 0.016(5) 0.023(6)
O87 0.23(3) 0.35(4) 0.123(18) 0.16(2) 0.103(19) 0.25(3)
O88 0.058(9) 0.052(8) 0.081(10) 0.022(7) 0.040(8) 0.017(7)
O89 0.139(18) 0.21(2) 0.21(2) 0.18(2) 0.130(17) 0.148(18)
O90 0.071(10) 0.052(9) 0.126(13) 0.028(8) 0.060(10) 0.029(8)
O91 0.054(8) 0.047(7) 0.047(7) 0.022(6) 0.011(6) 0.028(6)
O92 0.054(8) 0.048(7) 0.059(8) 0.023(6) 0.027(6) 0.036(6)
O93 0.054(9) 0.081(11) 0.064(10) -0.007(8) 0.018(7) -0.016(8)
O94 0.104(12) 0.074(10) 0.052(9) -0.030(8) -0.001(8) 0.046(9)
O96 0.12(3) 0.08(2) 0.16(3) 0.10(2) 0.10(3) 0.07(2)
O96' 0.12(3) 0.13(3) 0.13(3) -0.03(3) -0.07(3) 0.09(3)
O97 0.21(4) 0.18(4) 0.16(4) -0.11(3) -0.14(3) 0.15(4)
O102 0.076(12) 0.050(9) 0.166(18) 0.037(10) -0.014(12) 0.012(8)
O103 0.088(13) 0.107(14) 0.087(13) 0.019(11) -0.008(10) 0.005(11)
O104 0.127(15) 0.064(10) 0.081(12) -0.008(9) 0.024(11) 0.038(10)
O105 0.099(14) 0.137(16) 0.098(13) 0.031(12) 0.025(11) 0.074(13)
O106 0.107(12) 0.039(8) 0.049(8) 0.004(6) 0.010(8) 0.004(8)
O107 0.076(11) 0.113(13) 0.040(8) 0.002(8) 0.003(7) 0.042(10)
O108 0.084(12) 0.056(10) 0.150(16) 0.001(10) 0.061(11) 0.029(9)
O109 0.097(12) 0.128(14) 0.069(10) -0.005(9) -0.001(9) 0.091(11)
O110 0.072(11) 0.057(10) 0.152(17) 0.018(10) 0.032(11) 0.015(9)
O111 0.038(7) 0.078(10) 0.062(8) 0.027(7) 0.008(6) 0.028(7)
O112 0.089(11) 0.051(8) 0.074(10) 0.003(7) 0.034(8) 0.034(8)
O113 0.085(11) 0.074(10) 0.085(11) 0.035(8) 0.030(9) 0.042(9)
O114 0.059(9) 0.046(8) 0.082(10) 0.023(7) -0.018(8) 0.011(7)
O115 0.092(11) 0.052(9) 0.069(10) 0.001(7) 0.013(8) 0.042(8)
O116 0.060(9) 0.056(8) 0.058(9) 0.022(7) -0.007(7) 0.011(7)
O117 0.057(8) 0.043(7) 0.046(7) 0.007(6) 0.007(6) 0.017(6)
O118 0.035(7) 0.051(7) 0.044(7) -0.001(6) 0.004(5) 0.014(6)
O119 0.18(2) 0.084(14) 0.120(17) -0.005(12) 0.030(16) 0.042(14)
O120 0.037(13) 0.040(13) 0.030(12) 0.018(10) 0.024(10) 0.009(10)
O121 0.067(13) 0.15(2) 0.28(3) 0.01(2) 0.006(17) 0.058(14)
O123 0.39(9) 0.09(3) 0.19(5) 0.10(3) 0.25(6) 0.12(4)
O125 0.17(4) 0.29(5) 0.07(2) -0.12(3) -0.07(2) 0.17(4)
O126 0.44(10) 0.26(6) 0.07(3) 0.07(3) 0.04(4) 0.28(7)
O127 0.14(4) 0.30(6) 0.07(2) 0.03(3) 0.04(2) 0.18(4)
O128 0.10(3) 0.053(19) 0.18(4) 0.06(2) 0.12(3) 0.037(18)

loop_
_atom_type_symbol
_atom_type_description
_atom_type_scat_dispersion_real
_atom_type_scat_dispersion_imag
_atom_type_scat_source
O O 0.0106 0.0060 'International Tables Vol C Tables 4.2.6.8 and 6.1.1.4'
Cu Cu 0.3201 1.2651 'International Tables Vol C Tables 4.2.6.8 and 6.1.1.4'
H H 0.0000 0.0000 'International Tables Vol C Tables 4.2.6.8 and 6.1.1.4'
Zn Zn 0.2839 1.4301 'International Tables Vol C Tables 4.2.6.8 and 6.1.1.4'
Gd Gd -0.1653 3.9035 'International Tables Vol C Tables 4.2.6.8 and 6.1.1.4'
W W -0.8490 6.8722 'International Tables Vol C Tables 4.2.6.8 and 6.1.1.4'

loop_
_geom_angle_atom_site_label_1
_geom_angle_atom_site_label_2
_geom_angle_atom_site_label_3
_geom_angle
_geom_angle_site_symmetry_1
_geom_angle_site_symmetry_3
O10 W1 O34 103.7(4) . .
O10 W1 O79 101.8(4) . .
O34 W1 O79 93.2(4) . .
O10 W1 O4 95.9(4) . .
O34 W1 O4 89.9(4) . .
O79 W1 O4 160.8(4) . .
O10 W1 O56 91.1(4) . .
O34 W1 O56 165.2(4) . .
O79 W1 O56 84.9(4) . .
O4 W1 O56 87.3(4) . .
O10 W1 O39 160.8(4) . .
O34 W1 O39 92.5(4) . .
O79 W1 O39 87.2(4) . .
O4 W1 O39 73.7(3) . .
O56 W1 O39 72.8(3) . .
O17 W2 O66 100.2(4) . .
O17 W2 O45 101.0(4) . .
O66 W2 O45 95.7(4) . .
O17 W2 O35 101.7(4) . .
O66 W2 O35 89.6(4) . .
O45 W2 O35 155.3(4) . .
O17 W2 O57 97.9(4) . .
O66 W2 O57 161.5(4) . .
O45 W2 O57 84.5(4) . .
O35 W2 O57 83.0(4) . .
O17 W2 O31 171.6(4) . .
O66 W2 O31 74.4(3) . .
O45 W2 O31 73.5(3) . .
O35 W2 O31 84.9(3) . .
O57 W2 O31 88.0(3) . .
O29 W3 O13 103.6(4) . .
O29 W3 O3 98.8(4) . .
O13 W3 O3 95.1(4) . .
O29 W3 O8 95.1(4) . .
O13 W3 O8 91.5(4) . .
O3 W3 O8 162.7(4) . .
O29 W3 O21 92.5(4) . .
O13 W3 O21 163.6(4) . .
O3 W3 O21 85.7(4) . .
O8 W3 O21 83.4(3) . .
O29 W3 O6 163.3(4) . .
O13 W3 O6 89.5(4) . .
O3 W3 O6 90.2(3) . .
O8 W3 O6 73.8(3) . .
O21 W3 O6 74.1(3) . .
O29 W3 W4 128.5(3) . .
O13 W3 W4 84.7(3) . .
O3 W3 W4 131.5(3) . .
O8 W3 W4 33.3(3) . .
O21 W3 W4 82.5(2) . .
O6 W3 W4 41.3(2) . .
O38 W4 O76 103.7(4) . .
O38 W4 O8 99.3(4) . .
O76 W4 O8 94.4(4) . .
O38 W4 O41 98.9(4) . .
O76 W4 O41 88.4(4) . .
O8 W4 O41 160.4(3) . .
O38 W4 O11 90.9(4) . .
O76 W4 O11 164.6(4) . .
O8 W4 O11 88.2(4) . .
O41 W4 O11 84.3(4) . .
O38 W4 O6 162.9(4) . .
O76 W4 O6 93.0(4) . .
O8 W4 O6 75.1(3) . .
O41 W4 O6 85.4(3) . .
O11 W4 O6 73.0(3) . .
O38 W4 W3 134.0(3) . .
O76 W4 W3 88.5(3) . .
O8 W4 W3 34.9(2) . .
O41 W4 W3 126.0(2) . .
O11 W4 W3 84.9(2) . .
O6 W4 W3 41.0(2) . .
O23 W5 O44 101.4(4) . .
O23 W5 O56 100.7(4) . .
O44 W5 O56 95.7(4) . .
O23 W5 O19 98.3(4) . .
O44 W5 O19 157.7(4) . .
O56 W5 O19 90.7(4) . .
O23 W5 O14 98.3(4) . .
O44 W5 O14 86.5(4) . .
O56 W5 O14 160.0(4) . .
O19 W5 O14 80.4(3) . .
O23 W5 O39 171.7(4) . .
O44 W5 O39 86.8(3) . .
O56 W5 O39 76.5(3) . .
O19 W5 O39 74.0(3) . .
O14 W5 O39 83.8(3) . .
O49 W6 O15 104.0(4) . .
O49 W6 O3 93.7(4) . .
O15 W6 O3 100.0(4) . .
O49 W6 O37 94.4(4) . .
O15 W6 O37 96.2(4) . .
O3 W6 O37 159.6(4) . .
O49 W6 O31 94.7(4) . .
O15 W6 O31 159.9(4) . .
O3 W6 O31 86.1(3) . .
O37 W6 O31 74.6(3) . .
O49 W6 O66 167.6(4) . .
O15 W6 O66 88.3(4) . .
O3 W6 O66 85.6(4) . .
O37 W6 O66 82.5(4) . .
O31 W6 O66 72.9(3) . .
O49 W6 W14 87.6(3) . .
O15 W6 W14 131.0(3) . .
O3 W6 W14 127.1(2) . .
O37 W6 W14 34.8(3) . .
O31 W6 W14 41.2(2) . .
O66 W6 W14 83.0(2) . .
O62 W7 O71 99.9(4) . .
O62 W7 O18 97.8(4) . .
O71 W7 O18 96.2(4) . .
O62 W7 O51 101.7(4) . .
O71 W7 O51 90.1(4) . .
O18 W7 O51 158.1(4) . .
O62 W7 O79 94.9(4) . .
O71 W7 O79 164.6(4) . .
O18 W7 O79 85.6(4) . .
O51 W7 O79 82.9(4) . .
O62 W7 O7 171.6(4) . .
O71 W7 O7 77.1(4) . .
O18 W7 O7 74.9(3) . .
O51 W7 O7 86.2(3) . .
O79 W7 O7 88.7(3) . .
O26 W8 O57 102.9(4) . .
O26 W8 O16 100.6(4) . .
O57 W8 O16 92.9(4) . .
O26 W8 O48 95.0(4) . .
O57 W8 O48 161.3(4) . .
O16 W8 O48 89.0(4) . .
O26 W8 O28 94.7(4) . .
O57 W8 O28 87.5(4) . .
O16 W8 O28 164.2(4) . .
O48 W8 O28 85.7(4) . .
O26 W8 O33 163.3(4) . .
O57 W8 O33 88.2(4) . .
O16 W8 O33 91.1(3) . .
O48 W8 O33 73.2(3) . .
O28 W8 O33 73.1(3) . .
O25 W9 O43 101.4(4) . .
O25 W9 O50 104.1(4) . .
O43 W9 O50 89.8(4) . .
O25 W9 O4 95.4(4) . .
O43 W9 O4 92.0(4) . .
O50 W9 O4 159.6(4) . .
O25 W9 O19 97.2(4) . .
O43 W9 O19 161.3(4) . .
O50 W9 O19 83.7(4) . .
O4 W9 O19 88.2(4) . .
O25 W9 O39 166.2(4) . .
O43 W9 O39 88.2(4) . .
O50 W9 O39 85.5(3) . .
O4 W9 O39 74.3(3) . .
O19 W9 O39 73.8(3) . .
O30 W10 O41 102.4(4) . .
O30 W10 O48 100.0(4) . .
O41 W10 O48 92.7(4) . .
O30 W10 O68 100.7(4) . .
O41 W10 O68 88.6(4) . .
O48 W10 O68 158.4(3) . .
O30 W10 O52 96.5(4) . .
O41 W10 O52 160.3(4) . .
O48 W10 O52 89.3(4) . .
O68 W10 O52 82.5(4) . .
O30 W10 O33 168.8(4) . .
O41 W10 O33 87.7(3) . .
O48 W10 O33 74.2(3) . .
O68 W10 O33 84.3(3) . .
O52 W10 O33 74.1(3) . .
O78 W11 O1 103.5(5) . .
O78 W11 O85 101.7(4) . .
O1 W11 O85 96.4(4) . .
O78 W11 O70 94.8(4) . .
O1 W11 O70 91.1(4) . .
O85 W11 O70 159.7(4) . .
O78 W11 O59 94.2(4) . .
O1 W11 O59 161.5(4) . .
O85 W11 O59 85.4(4) . .
O70 W11 O59 81.6(4) . .
O78 W11 O5 162.6(4) . .
O1 W11 O5 89.1(4) . .
O85 W11 O5 88.4(4) . .
O70 W11 O5 72.8(3) . .
O59 W11 O5 72.4(3) . .
O27 W12 O59 99.0(4) . .
O27 W12 O22 99.5(4) . .
O59 W12 O22 95.9(4) . .
O27 W12 O51 100.0(4) . .
O59 W12 O51 93.0(4) . .
O22 W12 O51 157.0(4) . .
O27 W12 O34 96.1(4) . .
O59 W12 O34 164.8(4) . .
O22 W12 O34 83.3(4) . .
O51 W12 O34 82.6(4) . .
O27 W12 O5 171.9(4) . .
O59 W12 O5 75.9(4) . .
O22 W12 O5 75.0(4) . .
O51 W12 O5 86.7(3) . .
O34 W12 O5 89.3(4) . .
O67 W13 O11 99.5(4) . .
O67 W13 O21 97.4(4) . .
O11 W13 O21 95.0(4) . .
O67 W13 O35 102.1(4) . .
O11 W13 O35 156.7(4) . .
O21 W13 O35 90.6(4) . .
O67 W13 O16 99.2(4) . .
O11 W13 O16 84.7(4) . .
O21 W13 O16 163.2(4) . .
O35 W13 O16 83.5(4) . .
O67 W13 O6 169.0(4) . .
O11 W13 O6 73.6(3) . .
O21 W13 O6 75.1(3) . .
O35 W13 O6 86.1(3) . .
O16 W13 O6 88.8(3) . .
O69 W14 O20 105.4(4) . .
O69 W14 O37 100.6(4) . .
O20 W14 O37 93.9(4) . .
O69 W14 O81 97.4(4) . .
O20 W14 O81 90.3(4) . .
O37 W14 O81 159.7(4) . .
O69 W14 O45 91.0(4) . .
O20 W14 O45 163.5(4) . .
O37 W14 O45 84.8(4) . .
O81 W14 O45 85.6(4) . .
O69 W14 O31 164.4(4) . .
O20 W14 O31 89.8(4) . .
O37 W14 O31 74.7(3) . .
O81 W14 O31 85.5(3) . .
O45 W14 O31 73.9(3) . .
O69 W14 W6 136.0(3) . .
O20 W14 W6 84.4(3) . .
O37 W14 W6 35.4(3) . .
O81 W14 W6 125.9(3) . .
O45 W14 W6 85.1(3) . .
O31 W14 W6 40.8(2) . .
O36 W15 O12 104.9(4) . .
O36 W15 O46 99.0(4) . .
O12 W15 O46 95.0(4) . .
O36 W15 O44 98.4(4) . .
O12 W15 O44 90.0(4) . .
O46 W15 O44 160.0(4) . .
O36 W15 O18 90.5(4) . .
O12 W15 O18 164.5(4) . .
O46 W15 O18 84.4(4) . .
O44 W15 O18 85.6(4) . .
O36 W15 O7 162.3(4) . .
O12 W15 O7 92.2(4) . .
O46 W15 O7 74.2(4) . .
O44 W15 O7 86.2(3) . .
O18 W15 O7 72.7(3) . .
O36 W15 W18 133.3(3) . .
O12 W15 W18 85.8(3) . .
O46 W15 W18 34.3(3) . .
O44 W15 W18 127.4(2) . .
O18 W15 W18 85.0(2) . .
O7 W15 W18 41.7(2) . .
O72 W16 O47 102.7(5) . .
O72 W16 O70 100.6(5) . .
O47 W16 O70 95.8(5) . .
O72 W16 O43 98.1(4) . .
O47 W16 O43 86.0(4) . .
O70 W16 O43 160.3(4) . .
O72 W16 O22 91.8(4) . .
O47 W16 O22 163.5(4) . .
O70 W16 O22 89.1(4) . .
O43 W16 O22 84.2(4) . .
O72 W16 O5 164.0(4) . .
O47 W16 O5 93.2(4) . .
O70 W16 O5 76.1(4) . .
O43 W16 O5 84.2(3) . .
O22 W16 O5 72.6(3) . .
O14 W17 O2 103.4(4) . .
O14 W17 O68 97.2(3) . .
O2 W17 O68 89.3(4) . .
O14 W17 O50 87.9(4) . .
O2 W17 O50 94.5(4) . .
O68 W17 O50 172.8(4) . .
O14 W17 O9 91.4(4) . .
O2 W17 O9 164.2(4) . .
O68 W17 O9 83.1(4) . .
O50 W17 O9 91.7(4) . .
O14 W17 O32 163.6(4) . .
O2 W17 O32 90.0(4) . .
O68 W17 O32 92.5(3) . .
O50 W17 O32 81.4(4) . .
O9 W17 O32 76.6(3) . .
O14 W17 Zn3 128.7(3) . .
O2 W17 Zn3 127.9(3) . .
O68 W17 Zn3 86.8(3) . .
O50 W17 Zn3 86.0(3) . .
O9 W17 Zn3 38.1(2) . .
O32 W17 Zn3 38.5(2) . .
O24 W18 O65 104.1(5) . .
O24 W18 O85 94.1(4) . .
O65 W18 O85 101.1(5) . .
O24 W18 O46 94.2(4) . .
O65 W18 O46 96.6(4) . .
O85 W18 O46 158.0(4) . .
O24 W18 O71 167.1(4) . .
O65 W18 O71 88.6(4) . .
O85 W18 O71 85.7(4) . .
O46 W18 O71 81.7(4) . .
O24 W18 O7 95.2(4) . .
O65 W18 O7 158.9(4) . .
O85 W18 O7 85.7(4) . .
O46 W18 O7 73.3(3) . .
O71 W18 O7 71.9(4) . .
O24 W18 W15 87.1(3) . .
O65 W18 W15 130.8(4) . .
O85 W18 W15 126.1(3) . .
O46 W18 W15 34.3(3) . .
O71 W18 W15 82.6(3) . .
O7 W18 W15 40.8(2) . .
O42 W19 O28 100.8(5) . .
O42 W19 O81 102.0(4) . .
O28 W19 O81 96.0(4) . .
O42 W19 O52 97.5(4) . .
O28 W19 O52 90.5(4) . .
O81 W19 O52 157.8(4) . .
O42 W19 O2 97.5(4) . .
O28 W19 O2 160.7(4) . .
O81 W19 O2 86.0(4) . .
O52 W19 O2 81.2(4) . .
O42 W19 O33 171.9(4) . .
O28 W19 O33 76.0(4) . .
O81 W19 O33 85.8(4) . .
O52 W19 O33 75.2(3) . .
O2 W19 O33 85.1(3) . .
O29 Gd1 O93 99.3(5) . .
O29 Gd1 O91 140.3(3) . .
O93 Gd1 O91 73.8(5) . .
O29 Gd1 O80 74.4(3) . .
O93 Gd1 O80 141.8(4) . .
O91 Gd1 O80 87.3(4) . .
O29 Gd1 O83 75.3(3) . .
O93 Gd1 O83 130.5(4) . .
O91 Gd1 O83 138.9(4) . .
O80 Gd1 O83 85.1(4) . .
O29 Gd1 O82 135.7(4) . .
O93 Gd1 O82 72.4(5) . .
O91 Gd1 O82 80.6(4) . .
O80 Gd1 O82 137.7(4) . .
O83 Gd1 O82 78.3(4) . .
O29 Gd1 O92 69.0(3) . .
O93 Gd1 O92 69.5(4) . .
O91 Gd1 O92 72.1(4) . .
O80 Gd1 O92 73.3(4) . .
O83 Gd1 O92 142.0(4) . .
O82 Gd1 O92 137.8(4) . .
O29 Gd1 O62 130.5(3) . 1_455
O93 Gd1 O62 130.2(5) . 1_455
O91 Gd1 O62 68.5(4) . 1_455
O80 Gd1 O62 67.4(3) . 1_455
O83 Gd1 O62 71.3(3) . 1_455
O82 Gd1 O62 70.4(4) . 1_455
O92 Gd1 O62 124.5(4) . 1_455
O29 Gd1 O94 66.8(4) . .
O93 Gd1 O94 65.5(5) . .
O91 Gd1 O94 135.3(4) . .
O80 Gd1 O94 136.7(4) . .
O83 Gd1 O94 67.5(5) . .
O82 Gd1 O94 70.4(4) . .
O92 Gd1 O94 108.2(4) . .
O62 Gd1 O94 127.3(4) 1_455 .
O54 Gd2 O40 73.4(3) . .
O54 Gd2 O53 94.2(4) . .
O40 Gd2 O53 136.8(3) . .
O54 Gd2 O60 75.6(4) . .
O40 Gd2 O60 79.6(3) . .
O53 Gd2 O60 138.3(3) . .
O54 Gd2 O36 132.1(3) . .
O40 Gd2 O36 70.3(3) . .
O53 Gd2 O36 133.7(3) . .
O60 Gd2 O36 68.0(3) . .
O54 Gd2 O74 140.2(3) . .
O40 Gd2 O74 139.3(3) . .
O53 Gd2 O74 74.5(4) . .
O60 Gd2 O74 87.9(4) . .
O36 Gd2 O74 69.1(3) . .
O54 Gd2 O38 71.2(3) . 2_764
O40 Gd2 O38 136.2(3) . 2_764
O53 Gd2 O38 71.1(3) . 2_764
O60 Gd2 O38 67.3(3) . 2_764
O36 Gd2 O38 118.4(3) . 2_764
O74 Gd2 O38 69.0(3) . 2_764
O54 Gd2 O86 137.2(3) . .
O40 Gd2 O86 83.1(3) . .
O53 Gd2 O86 78.8(4) . .
O60 Gd2 O86 135.1(3) . .
O36 Gd2 O86 67.2(3) . .
O74 Gd2 O86 79.0(4) . .
O38 Gd2 O86 140.7(3) 2_764 .
O54 Gd2 O67 68.7(3) . 1_655
O40 Gd2 O67 69.9(3) . 1_655
O53 Gd2 O67 67.1(3) . 1_655
O60 Gd2 O67 138.0(3) . 1_655
O36 Gd2 O67 123.5(3) . 1_655
O74 Gd2 O67 134.0(4) . 1_655
O38 Gd2 O67 118.1(3) 2_764 1_655
O86 Gd2 O67 69.8(3) . 1_655
O89 Gd3 O90 142.8(5) . .
O89 Gd3 O84 103.8(9) . .
O90 Gd3 O84 78.6(7) . .
O89 Gd3 O96' 57.7(14) . .
O90 Gd3 O96' 139.5(9) . .
O84 Gd3 O96' 61.0(9) . .
O89 Gd3 O88 141.2(6) . .
O90 Gd3 O88 75.5(5) . .
O84 Gd3 O88 73.0(5) . .
O96' Gd3 O88 90.0(14) . .
O89 Gd3 O87 77.1(6) . .
O90 Gd3 O87 131.2(6) . .
O84 Gd3 O87 127.5(9) . .
O96' Gd3 O87 78.3(11) . .
O88 Gd3 O87 75.5(7) . .
O89 Gd3 O97 114.5(15) . .
O90 Gd3 O97 66.9(10) . .
O84 Gd3 O97 141.0(13) . .
O96' Gd3 O97 148.8(13) . .
O88 Gd3 O97 81.1(16) . .
O87 Gd3 O97 70.5(11) . .
O89 Gd3 O69 69.7(4) . .
O90 Gd3 O69 75.6(4) . .
O84 Gd3 O69 74.3(4) . .
O96' Gd3 O69 94.2(13) . .
O88 Gd3 O69 139.8(4) . .
O87 Gd3 O69 144.4(6) . .
O97 Gd3 O69 111.9(14) . .
O89 Gd3 O95 73.5(10) . .
O90 Gd3 O95 83.0(8) . .
O84 Gd3 O95 143.5(8) . .
O96' Gd3 O95 131.0(14) . .
O88 Gd3 O95 131.8(8) . .
O87 Gd3 O95 88.1(11) . .
O97 Gd3 O95 50.8(16) . .
O69 Gd3 O95 70.6(8) . .
O89 Gd3 O96 73.1(8) . .
O90 Gd3 O96 141.5(8) . .
O84 Gd3 O96 78.5(12) . .
O96' Gd3 O96 32.2(12) . .
O88 Gd3 O96 68.4(7) . .
O87 Gd3 O96 51.0(12) . .
O97 Gd3 O96 118.4(16) . .
O69 Gd3 O96 126.2(9) . .
O95 Gd3 O96 131.7(12) . .
O73 Gd4 O15 137.3(3) . 2_775
O73 Gd4 O75 69.2(3) . .
O15 Gd4 O75 71.0(3) 2_775 .
O73 Gd4 O61 82.0(4) . .
O15 Gd4 O61 139.1(3) 2_775 .
O75 Gd4 O61 134.6(3) . .
O73 Gd4 O77 141.0(4) . .
O15 Gd4 O77 71.9(3) 2_775 .
O75 Gd4 O77 115.4(4) . .
O61 Gd4 O77 68.0(4) . .
O73 Gd4 O63 132.7(3) . .
O15 Gd4 O63 73.1(3) 2_775 .
O75 Gd4 O63 138.0(4) . .
O61 Gd4 O63 87.3(4) . .
O77 Gd4 O63 72.0(4) . .
O73 Gd4 O55 80.9(3) . .
O15 Gd4 O55 72.7(3) 2_775 .
O75 Gd4 O55 72.0(3) . .
O61 Gd4 O55 138.1(3) . .
O77 Gd4 O55 138.2(4) . .
O63 Gd4 O55 77.1(4) . .
O73 Gd4 O25 68.6(3) . .
O15 Gd4 O25 128.1(3) 2_775 .
O75 Gd4 O25 126.3(3) . .
O61 Gd4 O25 68.3(3) . .
O77 Gd4 O25 118.3(3) . .
O63 Gd4 O25 64.6(3) . .
O55 Gd4 O25 69.8(3) . .
O73 Gd4 O10 76.7(3) . 2_875
O15 Gd4 O10 102.3(3) 2_775 2_875
O75 Gd4 O10 68.1(3) . 2_875
O61 Gd4 O10 71.7(3) . 2_875
O77 Gd4 O10 70.7(4) . 2_875
O63 Gd4 O10 141.8(4) . 2_875
O55 Gd4 O10 139.0(3) . 2_875
O25 Gd4 O10 129.6(3) . 2_875
O31 Zn1 O6 107.8(3) . .
O31 Zn1 O33 108.1(4) . .
O6 Zn1 O33 102.4(4) . .
O31 Zn1 O32 109.4(4) . .
O6 Zn1 O32 113.6(4) . .
O33 Zn1 O32 115.1(4) . .
O5 Zn2 O7 107.6(4) . .
O5 Zn2 O39 103.5(4) . .
O7 Zn2 O39 106.8(4) . .
O5 Zn2 O9 115.1(4) . .
O7 Zn2 O9 109.8(3) . .
O39 Zn2 O9 113.5(4) . .
O13 Zn3 O1 94.5(4) . .
O13 Zn3 O9 164.0(4) . .
O1 Zn3 O9 95.7(4) . .
O13 Zn3 O32 95.1(4) . .
O1 Zn3 O32 164.5(4) . .
O9 Zn3 O32 77.8(3) . .
O13 Zn3 O76 88.8(3) . .
O1 Zn3 O76 96.5(4) . .
O9 Zn3 O76 77.8(3) . .
O32 Zn3 O76 95.8(3) . .
O13 Zn3 O47 97.0(3) . .
O1 Zn3 O47 89.1(4) . .
O9 Zn3 O47 95.6(3) . .
O32 Zn3 O47 77.7(3) . .
O76 Zn3 O47 171.7(4) . .
O13 Zn3 W17 132.5(3) . .
O1 Zn3 W17 133.0(3) . .
O9 Zn3 W17 38.7(2) . .
O32 Zn3 W17 39.1(2) . .
O76 Zn3 W17 85.5(3) . .
O47 Zn3 W17 86.1(2) . .
O20 Cu1 O32 94.0(4) . .
O20 Cu1 O47 177.2(4) . .
O32 Cu1 O47 86.8(4) . .
O20 Cu1 O58 86.5(4) . .
O32 Cu1 O58 172.0(4) . .
O47 Cu1 O58 92.4(4) . .
O20 Cu1 O49 89.2(4) . .
O32 Cu1 O49 97.2(3) . .
O47 Cu1 O49 93.3(4) . .
O58 Cu1 O49 90.8(4) . .
O20 Cu1 O50 95.4(4) . .
O32 Cu1 O50 72.6(3) . .
O47 Cu1 O50 82.3(4) . .
O58 Cu1 O50 99.4(4) . .
O49 Cu1 O50 169.0(3) . .
O64 Cu2 O12 87.3(4) . .
O64 Cu2 O76 93.6(4) . .
O12 Cu2 O76 175.9(4) . .
O64 Cu2 O9 172.8(4) . .
O12 Cu2 O9 93.1(4) . .
O76 Cu2 O9 85.6(4) . .
O64 Cu2 O24 90.8(4) . .
O12 Cu2 O24 91.5(4) . .
O76 Cu2 O24 92.5(4) . .
O9 Cu2 O24 96.4(4) . .
O64 Cu2 O68 101.0(4) . .
O12 Cu2 O68 93.9(3) . .
O76 Cu2 O68 82.0(4) . .
O9 Cu2 O68 71.9(3) . .
O24 Cu2 O68 167.3(3) . .
W11 O1 Zn3 144.2(5) . .
W17 O2 W19 144.2(5) . .
W3 O3 W6 148.2(5) . .
W9 O4 W1 113.6(4) . .
Zn2 O5 W16 121.2(4) . .
Zn2 O5 W11 113.9(4) . .
W16 O5 W11 97.0(3) . .
Zn2 O5 W12 123.6(4) . .
W16 O5 W12 98.0(3) . .
W11 O5 W12 97.8(4) . .
Zn1 O6 W3 114.5(4) . .
Zn1 O6 W4 121.9(4) . .
W3 O6 W4 97.6(3) . .
Zn1 O6 W13 122.0(4) . .
W3 O6 W13 97.8(3) . .
W4 O6 W13 97.8(3) . .
Zn2 O7 W15 116.9(4) . .
Zn2 O7 W18 117.9(4) . .
W15 O7 W18 97.5(3) . .
Zn2 O7 W7 121.5(4) . .
W15 O7 W7 99.2(3) . .
W18 O7 W7 99.3(4) . .
W4 O8 W3 111.7(4) . .
Zn2 O9 Zn3 112.5(4) . .
Zn2 O9 Cu2 116.6(4) . .
Zn3 O9 Cu2 101.9(4) . .
Zn2 O9 W17 114.7(4) . .
Zn3 O9 W17 103.1(4) . .
Cu2 O9 W17 106.6(4) . .
W1 O10 Gd4 156.5(5) . 2_875
W13 O11 W4 115.4(4) . .
W15 O12 Cu2 138.8(6) . .
W3 O13 Zn3 143.4(5) . .
W17 O14 W5 146.7(5) . .
W6 O15 Gd4 156.7(5) . 2_775
W8 O16 W13 145.1(5) . .
W7 O18 W15 113.2(4) . .
W5 O19 W9 113.5(4) . .
W14 O20 Cu1 140.9(5) . .
W13 O21 W3 113.0(4) . .
W12 O22 W16 113.9(5) . .
W18 O24 Cu2 131.6(5) . .
W9 O25 Gd4 156.8(5) . .
W19 O28 W8 112.8(5) . .
W3 O29 Gd1 156.7(5) . .
Zn1 O31 W6 120.7(4) . .
Zn1 O31 W14 117.1(4) . .
W6 O31 W14 98.0(3) . .
Zn1 O31 W2 120.1(4) . .
W6 O31 W2 98.6(3) . .
W14 O31 W2 97.6(3) . .
Zn1 O32 Cu1 116.5(4) . .
Zn1 O32 Zn3 113.4(4) . .
Cu1 O32 Zn3 101.8(4) . .
Zn1 O32 W17 113.7(4) . .
Cu1 O32 W17 107.5(4) . .
Zn3 O32 W17 102.4(4) . .
Zn1 O33 W8 124.3(4) . .
Zn1 O33 W19 115.5(4) . .
W8 O33 W19 97.8(4) . .
Zn1 O33 W10 118.3(4) . .
W8 O33 W10 98.2(4) . .
W19 O33 W10 97.7(3) . .
W1 O34 W12 144.3(5) . .
W13 O35 W2 160.3(5) . .
W15 O36 Gd2 161.3(5) . .
W14 O37 W6 109.8(4) . .
W4 O38 Gd2 157.2(5) . 2_764
Zn2 O39 W9 117.4(4) . .
Zn2 O39 W1 123.1(4) . .
W9 O39 W1 97.9(3) . .
Zn2 O39 W5 117.0(4) . .
W9 O39 W5 98.7(4) . .
W1 O39 W5 98.1(3) . .
W10 O41 W4 153.4(5) . .
W9 O43 W16 154.1(5) . .
W5 O44 W15 160.0(5) . .
W2 O45 W14 114.9(5) . .
W15 O46 W18 111.4(4) . .
W16 O47 Cu1 136.9(5) . .
W16 O47 Zn3 129.2(5) . .
Cu1 O47 Zn3 91.1(4) . .
W10 O48 W8 114.0(4) . .
W6 O49 Cu1 131.3(5) . .
W9 O50 W17 143.1(5) . .
W9 O50 Cu1 119.2(4) . .
W17 O50 Cu1 96.5(3) . .
W12 O51 W7 160.1(5) . .
W19 O52 W10 113.0(4) . .
W5 O56 W1 112.5(4) . .
W8 O57 W2 148.9(6) . .
W12 O59 W11 113.6(4) . .
W7 O62 Gd1 156.3(5) . 1_655
W2 O66 W6 114.1(4) . .
W13 O67 Gd2 151.9(5) . 1_455
W17 O68 W10 143.7(5) . .
W17 O68 Cu2 96.2(3) . .
W10 O68 Cu2 119.2(4) . .
W14 O69 Gd3 148.7(6) . .
W16 O70 W11 112.1(4) . .
W7 O71 W18 111.7(5) . .
W4 O76 Cu2 134.8(5) . .
W4 O76 Zn3 129.7(5) . .
Cu2 O76 Zn3 92.1(3) . .
W1 O79 W7 147.9(5) . .
W19 O81 W14 161.4(5) . .
W11 O85 W18 147.5(5) . .
O96' O96 Gd3 69.6(19) . .
O96 O96' Gd3 78(2) . .

loop_
_geom_bond_atom_site_label_1
_geom_bond_atom_site_label_2
_geom_bond_distance
_geom_bond_site_symmetry_2
W1 O10 1.735(9) .
W1 O34 1.839(9) .
W1 O79 1.860(8) .
W1 O4 1.947(9) .
W1 O56 2.073(9) .
W1 O39 2.170(8) .
W2 O17 1.718(9) .
W2 O66 1.842(9) .
W2 O45 1.890(9) .
W2 O35 1.925(9) .
W2 O57 2.001(9) .
W2 O31 2.285(8) .
W3 O29 1.739(9) .
W3 O13 1.794(9) .
W3 O3 1.916(8) .
W3 O8 1.981(8) .
W3 O21 2.082(9) .
W3 O6 2.129(8) .
W3 W4 3.2135(7) .
W4 O38 1.739(9) .
W4 O76 1.801(9) .
W4 O8 1.901(9) .
W4 O41 1.993(9) .
W4 O11 2.048(9) .
W4 O6 2.141(8) .
W5 O23 1.716(9) .
W5 O44 1.870(9) .
W5 O56 1.871(9) .
W5 O19 1.938(8) .
W5 O14 2.048(8) .
W5 O39 2.175(9) .
W6 O49 1.750(9) .
W6 O15 1.771(9) .
W6 O3 1.928(8) .
W6 O37 1.971(9) .
W6 O31 2.114(8) .
W6 O66 2.129(9) .
W6 W14 3.2031(8) .
W7 O62 1.727(9) .
W7 O71 1.857(10) .
W7 O18 1.875(8) .
W7 O51 1.925(8) .
W7 O79 2.014(8) .
W7 O7 2.200(9) .
W8 O26 1.719(10) .
W8 O57 1.843(8) .
W8 O16 1.856(9) .
W8 O48 1.994(8) .
W8 O28 2.043(10) .
W8 O33 2.142(9) .
W9 O25 1.729(8) .
W9 O43 1.853(9) .
W9 O50 1.923(9) .
W9 O4 1.942(9) .
W9 O19 1.982(8) .
W9 O39 2.147(8) .
W10 O30 1.711(9) .
W10 O41 1.871(9) .
W10 O48 1.897(10) .
W10 O68 1.972(9) .
W10 O52 1.991(9) .
W10 O33 2.174(8) .
W11 O78 1.710(10) .
W11 O1 1.783(10) .
W11 O85 1.874(9) .
W11 O70 2.040(9) .
W11 O59 2.077(9) .
W11 O5 2.176(9) .
W12 O27 1.739(10) .
W12 O59 1.862(9) .
W12 O22 1.878(9) .
W12 O51 1.915(8) .
W12 O34 2.076(10) .
W12 O5 2.200(9) .
W13 O67 1.725(9) .
W13 O11 1.872(8) .
W13 O21 1.879(9) .
W13 O35 1.911(9) .
W13 O16 2.026(9) .
W13 O6 2.255(8) .
W14 O69 1.752(9) .
W14 O20 1.775(9) .
W14 O37 1.944(9) .
W14 O81 1.962(9) .
W14 O45 2.053(9) .
W14 O31 2.131(8) .
W15 O36 1.735(8) .
W15 O12 1.761(9) .
W15 O46 1.957(9) .
W15 O44 1.960(9) .
W15 O18 2.074(9) .
W15 O7 2.130(8) .
W15 W18 3.2327(8) .
W16 O72 1.717(9) .
W16 O47 1.783(10) .
W16 O70 1.879(10) .
W16 O43 1.999(9) .
W16 O22 2.050(10) .
W16 O5 2.165(8) .
W17 O14 1.799(8) .
W17 O2 1.846(9) .
W17 O68 1.917(9) .
W17 O50 1.970(9) .
W17 O9 2.033(9) .
W17 O32 2.044(8) .
W17 Zn3 3.1644(15) .
W18 O24 1.734(10) .
W18 O65 1.741(10) .
W18 O85 1.938(9) .
W18 O46 1.957(9) .
W18 O71 2.161(9) .
W18 O7 2.169(9) .
W19 O42 1.706(9) .
W19 O28 1.859(9) .
W19 O81 1.864(9) .
W19 O52 1.932(9) .
W19 O2 2.021(9) .
W19 O33 2.173(9) .
Gd1 O29 2.368(9) .
Gd1 O93 2.407(13) .
Gd1 O91 2.411(11) .
Gd1 O80 2.437(10) .
Gd1 O83 2.440(11) .
Gd1 O82 2.461(11) .
Gd1 O92 2.462(11) .
Gd1 O62 2.467(9) 1_455
Gd1 O94 2.603(14) .
Gd2 O54 2.385(9) .
Gd2 O40 2.391(9) .
Gd2 O53 2.432(10) .
Gd2 O60 2.434(10) .
Gd2 O36 2.461(8) .
Gd2 O74 2.463(10) .
Gd2 O38 2.472(8) 2_764
Gd2 O86 2.482(10) .
Gd2 O67 2.577(9) 1_655
Gd3 O89 2.375(16) .
Gd3 O90 2.387(13) .
Gd3 O84 2.389(17) .
Gd3 O96' 2.40(4) .
Gd3 O88 2.397(12) .
Gd3 O87 2.409(17) .
Gd3 O97 2.46(4) .
Gd3 O69 2.476(10) .
Gd3 O95 2.49(3) .
Gd3 O96 2.50(3) .
Gd4 O73 2.394(10) .
Gd4 O15 2.406(8) 2_775
Gd4 O75 2.416(10) .
Gd4 O61 2.431(10) .
Gd4 O77 2.470(11) .
Gd4 O63 2.488(11) .
Gd4 O55 2.511(10) .
Gd4 O25 2.521(8) .
Gd4 O10 2.537(9) 2_875
Zn1 O31 1.925(8) .
Zn1 O6 1.933(8) .
Zn1 O33 1.944(9) .
Zn1 O32 1.948(9) .
Zn2 O5 1.919(9) .
Zn2 O7 1.932(8) .
Zn2 O39 1.949(9) .
Zn2 O9 1.958(9) .
Zn3 O13 1.950(9) .
Zn3 O1 1.959(10) .
Zn3 O9 2.007(9) .
Zn3 O32 2.015(9) .
Zn3 O76 2.322(9) .
Zn3 O47 2.349(10) .
Cu1 O20 1.982(10) .
Cu1 O32 2.001(8) .
Cu1 O47 2.003(10) .
Cu1 O58 2.021(9) .
Cu1 O49 2.223(9) .
Cu1 O50 2.389(9) .
Cu2 O64 1.976(9) .
Cu2 O12 1.982(9) .
Cu2 O76 2.004(10) .
Cu2 O9 2.014(8) .
Cu2 O24 2.224(11) .
Cu2 O68 2.417(9) .
O10 Gd4 2.537(9) 2_875
O15 Gd4 2.406(8) 2_775
O38 Gd2 2.472(8) 2_764
O62 Gd1 2.467(9) 1_655
O67 Gd2 2.577(9) 1_455
O96 O96' 1.36(5) .
O123 O128 1.11(6) .
